data_2311849
loop_
_publ_author_name
'Haslinger, Stefan'
'P\"othig, Alexander'
'Cokoja, Mirza'
'K\"uhn, Fritz E'

_publ_section_title
;
 Oxidative degradation of the organometallic iron(II) complex
 [Fe{bis[3-(pyridin-2-yl)-1H-imidazol-1-yl]methane}(MeCN)(PMe3)](PF6)2:
 structure of the ligand decomposition product trapped via coordination to
 iron(II).
;
_journal_coeditor_code FP3018
_journal_issue 'Pt 12'
_journal_name_full 'Acta crystallographica. Section C, Structural chemistry'
_journal_page_first 1096
_journal_page_last 1099
_journal_paper_doi 10.1107/S2053229615021968
_journal_volume 71
_journal_year 2015
_chemical_formula_iupac '[Fe (C17 H14 N6) (C16 H12 N6) (C3 H9 P)] (P F6)2'
_chemical_formula_moiety 'C36 H35 Fe N12 P 2+, 2(F6 P -)'
_chemical_formula_sum 'C36 H35 F12 Fe N12 P3'
_chemical_formula_weight 1012.52
_chemical_name_systematic
;[1,1'-Bis(pyridin-2-yl)-2,2-bi(1<i>H</i>-imidazole)-\k<i>N</i>^3^][3,3'-bis(pyridin-2-yl-\k<i>N</i>)-1,1'-methanediylbi(1<i>H</i>-imidazol-2-yl-\k<i>C</i>^2^)](trimethylphosphane-\k<i>P</i>)iron(II)
bis(hexafluoridophosphate)
;
_space_group_IT_number 2
_space_group_name_Hall '-P 1'
_space_group_name_H-M_alt 'P -1'
_symmetry_cell_setting triclinic
_symmetry_space_group_name_Hall '-P 1'
_symmetry_space_group_name_H-M 'P -1'
_atom_sites_solution_hydrogens geom
_cell_angle_alpha 97.219(2)
_cell_angle_beta 97.020(2)
_cell_angle_gamma 102.060(2)
_cell_formula_units_Z 2
_cell_length_a 10.1146(4)
_cell_length_b 12.1591(5)
_cell_length_c 17.7002(7)
_cell_measurement_reflns_used 9982
_cell_measurement_temperature 123
_cell_measurement_theta_max 25.3881
_cell_measurement_theta_min 2.3473
_cell_volume 2087.05(15)
_computing_cell_refinement
;
SAINT (Bruker, 2012)
;
_computing_data_collection
;
APEX2 (Bruker, 2013)
;
_computing_data_reduction
;
SAINT (Bruker, 2012)
;
_computing_molecular_graphics
;
PLATON (Spek, 2009)
;
_computing_publication_material
;
PLATON (Spek, 2009) and enCIFer (Allen <i>et al.</i>,  2004)
;
_computing_structure_refinement
;
SHELXL2014 (Sheldrick, 2015) and SHELXLE (H\"ubschle <i>et al.</i>,
2011)
;
_computing_structure_solution
;
SHELXS97 (Sheldrick, 2008)
;
_diffrn_ambient_temperature 123
_diffrn_detector_area_resol_mean 16
_diffrn_measured_fraction_theta_full 0.994
_diffrn_measured_fraction_theta_max 0.985
_diffrn_measurement_device '\k-geometry diffractometer'
_diffrn_measurement_device_type 'Bruker APEXII CCD area-detector'
_diffrn_measurement_method '\f and \w rotation'
_diffrn_radiation_monochromator 'MONTEL optic'
_diffrn_radiation_source 'rotating anode FR591'
_diffrn_radiation_type MoK\a
_diffrn_radiation_wavelength 0.71073
_diffrn_reflns_av_R_equivalents 0.0947
_diffrn_reflns_av_sigmaI/netI 0.0671
_diffrn_reflns_limit_h_max 12
_diffrn_reflns_limit_h_min -12
_diffrn_reflns_limit_k_max 14
_diffrn_reflns_limit_k_min -14
_diffrn_reflns_limit_l_max 21
_diffrn_reflns_limit_l_min -21
_diffrn_reflns_number 52121
_diffrn_reflns_reduction_process
;
;
_diffrn_reflns_theta_full 25.24
_diffrn_reflns_theta_max 25.44
_diffrn_reflns_theta_min 1.73
_exptl_absorpt_coefficient_mu 0.576
_exptl_absorpt_correction_T_max 0.7452
_exptl_absorpt_correction_T_min 0.4143
_exptl_absorpt_correction_type multi-scan
_exptl_absorpt_process_details
;
(SADABS; Bruker, 2012)
;
_exptl_crystal_colour red
_exptl_crystal_density_diffrn 1.611
_exptl_crystal_density_method 'not measured'
_exptl_crystal_description fragment
_exptl_crystal_F_000 1028
_exptl_crystal_size_max 0.254
_exptl_crystal_size_mid 0.216
_exptl_crystal_size_min 0.133
_refine_diff_density_max 0.745
_refine_diff_density_min -0.732
_refine_ls_extinction_method none
_refine_ls_goodness_of_fit_ref 1.049
_refine_ls_hydrogen_treatment constr
_refine_ls_matrix_type full
_refine_ls_number_parameters 666
_refine_ls_number_reflns 7607
_refine_ls_number_restraints 120
_refine_ls_restrained_S_all 1.141
_refine_ls_R_factor_all 0.0925
_refine_ls_R_factor_gt 0.0585
_refine_ls_shift/su_max 0.001
_refine_ls_shift/su_mean 0.000
_refine_ls_structure_factor_coef Fsqd
_refine_ls_weighting_details 'w = 1/[\s^2^(Fo^2^)+(0.0432P)^2^+3.9609P] where P=(Fo^2^+2Fc^2^)/3'
_refine_ls_weighting_scheme calc
_refine_ls_wR_factor_gt 0.1218
_refine_ls_wR_factor_ref 0.1354
_reflns_number_gt 5543
_reflns_number_total 7607
_reflns_threshold_expression I>2\s(I)
_cod_data_source_file fp3018sup1.cif
_cod_data_source_block I
_cod_database_code 2311849

loop_
_symmetry_equiv_pos_site_id
_symmetry_equiv_pos_as_xyz
1 x,y,z
2 -x,-y,-z

loop_
_atom_site_aniso_label
_atom_site_aniso_U_11
_atom_site_aniso_U_22
_atom_site_aniso_U_33
_atom_site_aniso_U_12
_atom_site_aniso_U_13
_atom_site_aniso_U_23
Fe1 0.0148(3) 0.0302(3) 0.0199(3) 0.0069(2) 0.0007(2) -0.0004(2)
P1 0.0286(6) 0.0484(7) 0.0281(5) 0.0186(5) -0.0030(4) 0.0041(5)
P3 0.0369(6) 0.0320(6) 0.0437(6) 0.0079(5) -0.0113(5) -0.0003(5)
P2 0.0304(6) 0.0307(6) 0.0344(6) 0.0011(4) 0.0095(5) 0.0010(4)
N1 0.0285(17) 0.0310(18) 0.0201(15) 0.0079(14) 0.0039(13) -0.0029(13)
N2 0.0251(17) 0.0367(19) 0.0273(16) -0.0037(15) -0.0022(14) -0.0006(14)
N3 0.0217(16) 0.0253(17) 0.0229(15) 0.0058(13) 0.0001(13) 0.0032(13)
N4 0.0134(16) 0.055(2) 0.0335(18) -0.0009(15) -0.0009(14) 0.0083(16)
N5 0.0195(17) 0.053(2) 0.0289(17) 0.0167(16) 0.0074(14) 0.0067(16)
N6 0.0237(17) 0.0366(19) 0.0220(15) 0.0190(14) 0.0016(13) 0.0013(14)
N7 0.0169(15) 0.0224(16) 0.0287(16) 0.0064(12) 0.0066(13) 0.0045(13)
F7 0.039(3) 0.075(4) 0.117(6) 0.006(3) 0.015(4) -0.031(5)
F7A 0.123(5) 0.106(5) 0.083(4) 0.018(5) 0.051(4) 0.001(4)
F8 0.032(3) 0.056(4) 0.156(8) 0.014(3) -0.006(5) -0.010(6)
N8 0.0128(14) 0.0216(16) 0.0211(14) 0.0034(12) 0.0040(12) 0.0001(12)
F8A 0.123(5) 0.109(5) 0.121(5) 0.003(4) 0.063(4) 0.024(4)
F9 0.054(3) 0.088(5) 0.091(4) 0.012(3) -0.013(3) -0.045(4)
N9 0.0306(19) 0.039(2) 0.052(2) 0.0187(16) 0.0179(16) 0.0180(17)
F9A 0.035(3) 0.028(3) 0.119(5) 0.013(2) -0.008(4) 0.008(3)
N10 0.0231(18) 0.042(2) 0.050(2) 0.0039(15) 0.0119(16) 0.0090(17)
F10 0.132(5) 0.089(4) 0.110(5) 0.019(4) 0.006(4) 0.040(4)
F10A 0.065(5) 0.087(4) 0.105(6) 0.014(4) -0.058(4) -0.007(5)
N11 0.0302(19) 0.0279(19) 0.050(2) -0.0011(15) 0.0080(16) -0.0049(16)
F11 0.058(3) 0.071(5) 0.086(5) 0.016(3) 0.002(4) -0.033(4)
F11A 0.052(4) 0.036(4) 0.117(7) 0.001(3) 0.017(5) -0.022(4)
F12 0.098(4) 0.081(4) 0.126(5) 0.027(3) 0.023(4) 0.066(4)
N12 0.053(2) 0.054(3) 0.037(2) 0.014(2) 0.0098(18) 0.0047(18)
F12A 0.084(6) 0.054(4) 0.123(7) 0.040(4) -0.052(5) 0.007(5)
C1 0.0193(19) 0.028(2) 0.0265(19) 0.0049(16) -0.0010(15) 0.0015(16)
C2 0.045(3) 0.037(2) 0.027(2) 0.007(2) 0.0045(19) -0.0051(18)
C3 0.050(3) 0.034(2) 0.029(2) 0.000(2) -0.005(2) -0.0093(18)
C4 0.025(2) 0.030(2) 0.0232(18) 0.0095(16) 0.0009(16) 0.0037(16)
C5 0.035(2) 0.053(3) 0.025(2) 0.014(2) 0.0085(18) 0.0043(19)
C6 0.033(2) 0.068(3) 0.036(2) 0.003(2) 0.0092(19) 0.019(2)
C7 0.033(2) 0.047(3) 0.036(2) -0.006(2) 0.0039(19) 0.015(2)
C8 0.032(2) 0.031(2) 0.029(2) 0.0028(18) -0.0009(17) 0.0065(17)
C9 0.030(2) 0.054(3) 0.034(2) -0.007(2) -0.0060(19) 0.004(2)
C10 0.0161(19) 0.049(2) 0.0220(18) 0.0097(18) 0.0001(15) 0.0063(17)
C11 0.014(2) 0.076(3) 0.045(3) 0.006(2) 0.0078(19) 0.021(2)
C12 0.020(2) 0.077(3) 0.041(2) 0.020(2) 0.0147(19) 0.020(2)
C13 0.030(2) 0.048(3) 0.028(2) 0.030(2) 0.0034(18) 0.0067(18)
C14 0.047(3) 0.060(3) 0.030(2) 0.038(2) 0.012(2) 0.008(2)
C15 0.071(3) 0.055(3) 0.029(2) 0.044(3) 0.009(2) 0.000(2)
C16 0.060(3) 0.041(3) 0.033(2) 0.027(2) -0.003(2) -0.0064(19)
C17 0.039(2) 0.034(2) 0.030(2) 0.0199(19) -0.0012(18) 0.0007(18)
C18 0.0177(18) 0.0223(19) 0.0213(17) 0.0039(15) 0.0076(15) -0.0007(15)
C19 0.0161(18) 0.024(2) 0.038(2) 0.0032(15) 0.0031(16) 0.0072(17)
C20 0.0188(19) 0.0214(19) 0.034(2) 0.0017(15) 0.0022(16) 0.0053(16)
C21 0.0213(19) 0.0234(19) 0.0287(19) 0.0051(15) 0.0076(16) 0.0048(16)
C22 0.030(2) 0.035(2) 0.049(2) 0.0105(19) 0.014(2) 0.011(2)
C23 0.045(3) 0.042(3) 0.059(3) 0.005(2) 0.018(2) 0.028(2)
C24 0.038(3) 0.037(3) 0.073(3) 0.015(2) 0.015(2) 0.026(2)
C25 0.042(3) 0.045(3) 0.079(3) 0.026(2) 0.020(3) 0.026(3)
C26 0.023(2) 0.027(2) 0.034(2) 0.0061(16) 0.0035(17) 0.0011(16)
C27 0.027(2) 0.040(3) 0.079(3) -0.006(2) 0.013(2) 0.008(2)
C28 0.035(3) 0.029(2) 0.090(4) -0.008(2) 0.009(3) -0.006(2)
C29 0.036(2) 0.031(2) 0.047(2) 0.0031(19) 0.008(2) -0.013(2)
C30 0.055(3) 0.030(3) 0.121(5) 0.006(2) 0.037(3) -0.009(3)
C31 0.072(4) 0.053(4) 0.123(5) 0.022(3) 0.038(4) -0.024(4)
C32 0.045(3) 0.083(4) 0.055(3) 0.008(3) 0.014(2) -0.023(3)
C33 0.051(3) 0.074(4) 0.036(2) 0.010(3) 0.014(2) 0.005(2)
C34 0.078(6) 0.100(7) 0.039(4) 0.055(5) 0.003(4) 0.026(4)
C34A 0.063(6) 0.087(7) 0.070(6) 0.032(6) -0.017(5) 0.023(6)
C35 0.042(4) 0.089(5) 0.072(5) 0.046(4) 0.012(4) 0.040(4)
C35A 0.072(6) 0.086(6) 0.073(6) 0.057(5) 0.004(5) 0.028(5)
C36 0.078(6) 0.059(5) 0.109(7) 0.024(5) -0.034(5) 0.029(5)
C36A 0.048(6) 0.059(6) 0.108(8) 0.018(5) 0.002(6) 0.053(7)
F1 0.0556(17) 0.0430(16) 0.110(2) 0.0157(13) 0.0321(17) 0.0318(16)
F2 0.067(2) 0.0316(16) 0.176(4) 0.0073(14) 0.060(2) 0.0024(19)
F3 0.0311(13) 0.0480(15) 0.0651(16) 0.0049(11) 0.0147(12) 0.0041(13)
F4 0.073(2) 0.178(4) 0.0367(16) 0.005(2) 0.0046(15) -0.011(2)
F5 0.0311(14) 0.0582(18) 0.092(2) -0.0020(12) 0.0145(14) -0.0045(15)
F6 0.072(2) 0.101(2) 0.0359(14) 0.0151(17) 0.0152(14) 0.0188(15)

loop_
_atom_site_type_symbol
_atom_site_label
_atom_site_fract_x
_atom_site_fract_y
_atom_site_fract_z
_atom_site_U_iso_or_equiv
_atom_site_thermal_displace_type
_atom_site_calc_flag
_atom_site_refinement_flags
_atom_site_occupancy
_atom_site_disorder_assembly
_atom_site_disorder_group
Fe Fe1 0.55140(5) 0.10589(4) 0.25424(3) 0.0219(2) Uani d . 1.000 . .
P P1 0.67882(11) 0.00708(10) 0.31566(6) 0.0344(3) Uani d . 1.000 . .
P P3 -0.01542(11) 0.81332(9) 0.10108(7) 0.0396(3) Uani d . 1.000 . .
P P2 0.07282(11) 0.29379(9) 0.55139(6) 0.0327(3) Uani d . 1.000 . .
N N1 0.5022(3) 0.2190(3) 0.38906(16) 0.0270(10) Uani d . 1.000 . .
N N2 0.6876(3) 0.3151(3) 0.36119(17) 0.0323(10) Uani d . 1.000 . .
N N3 0.3927(3) 0.0490(2) 0.31436(16) 0.0236(9) Uani d . 1.000 . .
N N4 0.8024(3) 0.2768(3) 0.25216(18) 0.0355(10) Uani d . 1.000 . .
N N5 0.7366(3) 0.1440(3) 0.15325(17) 0.0322(10) Uani d . 1.000 . .
N N6 0.5477(3) 0.0014(3) 0.15205(16) 0.0261(10) Uani d . 1.000 . .
N N7 0.2937(3) 0.2808(2) 0.13328(16) 0.0221(9) Uani d . 1.000 . .
F F7 0.1493(8) 0.8291(8) 0.1094(6) 0.082(3) Uani d UP 0.534(5) A 3
F F7A 0.0457(10) 0.8292(10) 0.0319(5) 0.103(3) Uani d UP 0.466(5) A 4
F F8 -0.1712(10) 0.7998(10) 0.0866(7) 0.085(3) Uani d UP 0.534(5) A 3
N N8 0.4136(3) 0.1751(2) 0.19260(15) 0.0187(8) Uani d . 1.000 . .
F F8A -0.0924(11) 0.7881(9) 0.1750(6) 0.117(3) Uani d UP 0.466(5) A 4
F F9 -0.0138(6) 0.7203(7) 0.0257(4) 0.086(2) Uani d UP 0.534(5) A 3
N N9 0.1581(3) 0.4128(3) 0.1295(2) 0.0370(11) Uani d . 1.000 . .
F F9A -0.0511(6) 0.6775(5) 0.0789(6) 0.062(2) Uani d UP 0.466(5) A 4
N N10 0.6340(3) 0.3993(3) 0.1547(2) 0.0382(11) Uani d . 1.000 . .
F F10 0.0192(9) 0.9099(8) 0.0428(5) 0.110(3) Uani d UP 0.534(5) A 3
F F10A 0.1230(11) 0.8118(10) 0.1460(6) 0.094(3) Uani d UP 0.466(5) A 4
N N11 0.5226(3) 0.4747(3) 0.2416(2) 0.0380(11) Uani d . 1.000 . .
F F11 0.0114(10) 0.9165(8) 0.1648(5) 0.076(3) Uani d UP 0.534(5) A 3
F F11A -0.0035(11) 0.9437(8) 0.1289(6) 0.072(3) Uani d UP 0.466(5) A 4
F F12 -0.0259(8) 0.7246(7) 0.1498(5) 0.096(3) Uani d UP 0.534(5) A 3
N N12 0.3521(4) 0.3951(3) 0.3105(2) 0.0477(14) Uani d . 1.000 . .
F F12A -0.1504(15) 0.8144(12) 0.0531(7) 0.090(3) Uani d UP 0.466(5) A 4
C C1 0.5884(4) 0.2197(3) 0.3362(2) 0.0253(11) Uani d . 1.000 . .
C C2 0.5467(4) 0.3137(3) 0.4470(2) 0.0377(14) Uani d . 1.000 . .
C C3 0.6619(5) 0.3729(4) 0.4291(2) 0.0413(14) Uani d . 1.000 . .
C C4 0.3895(4) 0.1258(3) 0.3764(2) 0.0259(11) Uani d . 1.000 . .
C C5 0.2874(4) 0.1134(4) 0.4222(2) 0.0369(14) Uani d . 1.000 . .
C C6 0.1842(4) 0.0159(4) 0.4042(2) 0.0456(14) Uani d . 1.000 . .
C C7 0.1856(4) -0.0653(4) 0.3428(2) 0.0403(14) Uani d . 1.000 . .
C C8 0.2901(4) -0.0451(3) 0.2996(2) 0.0316(12) Uani d . 1.000 . .
C C9 0.8082(4) 0.3503(4) 0.3251(2) 0.0430(14) Uani d . 1.000 . .
C C10 0.7024(4) 0.1832(3) 0.2222(2) 0.0289(11) Uani d . 1.000 . .
C C11 0.8981(4) 0.2959(4) 0.2020(2) 0.0443(16) Uani d . 1.000 . .
C C12 0.8581(4) 0.2144(4) 0.1404(3) 0.0429(14) Uani d . 1.000 . .
C C13 0.6523(4) 0.0415(4) 0.1142(2) 0.0322(14) Uani d . 1.000 . .
C C14 0.6751(5) -0.0147(4) 0.0456(2) 0.0412(16) Uani d . 1.000 . .
C C15 0.5850(5) -0.1151(4) 0.0138(2) 0.0477(16) Uani d . 1.000 . .
C C16 0.4760(5) -0.1578(4) 0.0498(2) 0.0443(16) Uani d . 1.000 . .
C C17 0.4610(4) -0.0974(3) 0.1187(2) 0.0335(12) Uani d . 1.000 . .
C C18 0.4167(3) 0.2779(3) 0.17353(19) 0.0205(10) Uani d . 1.000 . .
C C19 0.2092(4) 0.1756(3) 0.1274(2) 0.0261(11) Uani d . 1.000 . .
C C20 0.2832(3) 0.1115(3) 0.1626(2) 0.0252(11) Uani d . 1.000 . .
C C21 0.2604(4) 0.3781(3) 0.1030(2) 0.0241(11) Uani d . 1.000 . .
C C22 0.3324(4) 0.4256(3) 0.0501(2) 0.0365(12) Uani d . 1.000 . .
C C23 0.2959(5) 0.5189(4) 0.0231(3) 0.0468(17) Uani d . 1.000 . .
C C24 0.1919(4) 0.5585(4) 0.0506(3) 0.0463(17) Uani d . 1.000 . .
C C25 0.1251(5) 0.5033(4) 0.1019(3) 0.0506(17) Uani d . 1.000 . .
C C26 0.5270(4) 0.3802(3) 0.1912(2) 0.0283(12) Uani d . 1.000 . .
C C27 0.7017(4) 0.5101(4) 0.1843(3) 0.0504(16) Uani d . 1.000 . .
C C28 0.6354(5) 0.5568(4) 0.2357(3) 0.0550(18) Uani d . 1.000 . .
C C29 0.4156(4) 0.4881(4) 0.2852(2) 0.0402(12) Uani d . 1.000 . .
C C30 0.3829(5) 0.5910(4) 0.2979(4) 0.069(2) Uani d . 1.000 . .
C C31 0.2781(6) 0.5994(5) 0.3397(4) 0.083(3) Uani d . 1.000 . .
C C32 0.2092(5) 0.5060(5) 0.3659(3) 0.0644(19) Uani d . 1.000 . .
C C33 0.2483(5) 0.4067(5) 0.3499(2) 0.0540(18) Uani d . 1.000 . .
C C34 0.6995(11) 0.0397(9) 0.4198(5) 0.066(3) Uani d UP 0.579(6) B 1
C C34A 0.8074(14) 0.0709(13) 0.3919(8) 0.073(4) Uani d UP 0.421(6) B 2
C C35 0.8628(8) 0.0394(8) 0.3039(5) 0.060(3) Uani d UP 0.579(6) B 1
C C35A 0.7525(15) -0.0962(12) 0.2578(8) 0.070(3) Uani d UP 0.421(6) B 2
C C36 0.6293(12) -0.1364(8) 0.2904(7) 0.084(3) Uani d UP 0.579(6) B 1
C C36A 0.5800(12) -0.1131(11) 0.3649(9) 0.068(4) Uani d UP 0.421(6) B 2
F F1 0.0786(3) 0.1645(2) 0.55023(19) 0.0654(10) Uani d . 1.000 . .
F F2 0.0693(3) 0.4234(2) 0.5525(2) 0.0898(16) Uani d . 1.000 . .
F F3 -0.0877(2) 0.2619(2) 0.54952(15) 0.0485(8) Uani d . 1.000 . .
F F4 0.0922(3) 0.3122(4) 0.64204(16) 0.1022(16) Uani d . 1.000 . .
F F5 0.2353(3) 0.3262(2) 0.55336(18) 0.0633(10) Uani d . 1.000 . .
F F6 0.0548(3) 0.2751(3) 0.46073(14) 0.0690(11) Uani d . 1.000 . .
H H2 0.50370 0.33200 0.49020 0.0450 Uiso c RU 1.000 . .
H H3 0.71700 0.44220 0.45760 0.0500 Uiso c RU 1.000 . .
H H5 0.28840 0.17010 0.46450 0.0450 Uiso c RU 1.000 . .
H H6 0.11220 0.00480 0.43420 0.0550 Uiso c RU 1.000 . .
H H7 0.11620 -0.13360 0.33050 0.0480 Uiso c RU 1.000 . .
H H8 0.28980 -0.10080 0.25680 0.0380 Uiso c RU 1.000 . .
H H9A 0.89090 0.34820 0.36050 0.0520 Uiso c RU 1.000 . .
H H9B 0.81550 0.42970 0.31560 0.0520 Uiso c RU 1.000 . .
H H11 0.97760 0.35610 0.21010 0.0530 Uiso c RU 1.000 . .
H H12 0.90290 0.20580 0.09660 0.0520 Uiso c RU 1.000 . .
H H14 0.75060 0.01550 0.02150 0.0500 Uiso c RU 1.000 . .
H H15 0.59760 -0.15570 -0.03330 0.0570 Uiso c RU 1.000 . .
H H16 0.41260 -0.22700 0.02780 0.0530 Uiso c RU 1.000 . .
H H17 0.38620 -0.12690 0.14350 0.0410 Uiso c RU 1.000 . .
H H19 0.11650 0.15230 0.10320 0.0320 Uiso c RU 1.000 . .
H H20 0.25060 0.03360 0.16640 0.0300 Uiso c RU 1.000 . .
H H22 0.40470 0.39570 0.03250 0.0440 Uiso c RU 1.000 . .
H H23 0.34260 0.55460 -0.01390 0.0560 Uiso c RU 1.000 . .
H H24 0.16650 0.62360 0.03420 0.0560 Uiso c RU 1.000 . .
H H25 0.05070 0.53020 0.11930 0.0600 Uiso c RU 1.000 . .
H H27 0.78460 0.54810 0.16980 0.0610 Uiso c RU 1.000 . .
H H28 0.66120 0.63230 0.26310 0.0660 Uiso c RU 1.000 . .
H H30 0.43060 0.65490 0.27860 0.0830 Uiso c RU 1.000 . .
H H31 0.25350 0.67040 0.35040 0.1000 Uiso c RU 1.000 . .
H H32 0.13630 0.51060 0.39440 0.0770 Uiso c RU 1.000 . .
H H33 0.19990 0.34140 0.36750 0.0640 Uiso c RU 1.000 . .
H H34A 0.61020 0.01900 0.43680 0.1000 Uiso c RUP 0.579(6) B 1
H H34B 0.73820 0.12140 0.43610 0.1000 Uiso c RUP 0.579(6) B 1
H H34C 0.76110 -0.00360 0.44270 0.1000 Uiso c RUP 0.579(6) B 1
H H34D 0.84830 0.01250 0.41250 0.1090 Uiso c RUP 0.421(6) B 2
H H34E 0.76890 0.11080 0.43230 0.1090 Uiso c RUP 0.421(6) B 2
H H34F 0.87780 0.12540 0.37380 0.1090 Uiso c RUP 0.421(6) B 2
H H35A 0.91090 -0.00740 0.33330 0.0910 Uiso c RUP 0.579(6) B 1
H H35B 0.90340 0.12020 0.32300 0.0910 Uiso c RUP 0.579(6) B 1
H H35C 0.87080 0.02250 0.24930 0.0910 Uiso c RUP 0.579(6) B 1
H H35D 0.79260 -0.14240 0.29170 0.1050 Uiso c RUP 0.421(6) B 2
H H35E 0.82360 -0.05490 0.23220 0.1050 Uiso c RUP 0.421(6) B 2
H H35F 0.68020 -0.14580 0.21890 0.1050 Uiso c RUP 0.421(6) B 2
H H36A 0.68150 -0.17290 0.32610 0.1250 Uiso c RUP 0.579(6) B 1
H H36B 0.64650 -0.15790 0.23790 0.1250 Uiso c RUP 0.579(6) B 1
H H36C 0.53150 -0.16130 0.29270 0.1250 Uiso c RUP 0.579(6) B 1
H H36D 0.64310 -0.15750 0.38470 0.1020 Uiso c RUP 0.421(6) B 2
H H36E 0.50630 -0.16310 0.32700 0.1020 Uiso c RUP 0.421(6) B 2
H H36F 0.54100 -0.07890 0.40750 0.1020 Uiso c RUP 0.421(6) B 2

loop_
_atom_type_symbol
_atom_type_description
_atom_type_scat_dispersion_real
_atom_type_scat_dispersion_imag
_atom_type_scat_source
C C 0.0033 0.0016 ' International Tables Vol C Tables 4.2.6.8 and 6.1.1.4'
H H 0.0000 0.0000 ' International Tables Vol C Tables 4.2.6.8 and 6.1.1.4'
F F 0.0171 0.0103 ' International Tables Vol C Tables 4.2.6.8 and 6.1.1.4'
Fe Fe 0.3463 0.8444 ' International Tables Vol C Tables 4.2.6.8 and 6.1.1.4'
N N 0.0061 0.0033 ' International Tables Vol C Tables 4.2.6.8 and 6.1.1.4'
P P 0.1023 0.0942 ' International Tables Vol C Tables 4.2.6.8 and 6.1.1.4'

loop_
_geom_angle_atom_site_label_1
_geom_angle_atom_site_label_2
_geom_angle_atom_site_label_3
_geom_angle
_geom_angle_publ_flag
P1 Fe1 N3 89.96(8) no
P1 Fe1 N6 89.56(10) no
P1 Fe1 N8 171.70(8) yes
P1 Fe1 C1 91.85(12) yes
P1 Fe1 C10 89.64(13) yes
N3 Fe1 N6 114.09(12) yes
N3 Fe1 N8 85.49(11) no
N3 Fe1 C1 79.63(14) yes
N3 Fe1 C10 165.82(14) no
N6 Fe1 N8 85.98(12) no
N6 Fe1 C1 166.22(16) no
N6 Fe1 C10 80.08(15) yes
N8 Fe1 C1 94.15(14) yes
N8 Fe1 C10 96.47(14) yes
C1 Fe1 C10 86.22(17) yes
Fe1 P1 C34 114.2(4) no
Fe1 P1 C35 115.2(3) no
Fe1 P1 C36 115.4(4) no
Fe1 P1 C34A 122.1(5) no
Fe1 P1 C35A 118.5(4) no
Fe1 P1 C36A 115.8(4) no
C34 P1 C35 98.6(5) no
C34 P1 C36 108.0(5) no
C35 P1 C36 103.5(5) no
C34A P1 C35A 104.7(7) no
C34A P1 C36A 98.7(7) no
C35A P1 C36A 91.5(6) no
F8A P3 F11A 87.4(5) no
F8A P3 F12A 90.8(6) no
F9A P3 F10A 90.9(5) no
F9A P3 F11A 170.3(5) no
F9A P3 F12A 88.7(6) no
F10A P3 F11A 94.4(6) no
F10A P3 F12A 177.5(7) no
F11A P3 F12A 86.3(7) no
F10 P3 F12 171.2(5) no
F11 P3 F12 98.2(5) no
F7 P3 F8 175.5(6) no
F7 P3 F9 82.9(4) no
F7 P3 F10 80.6(5) no
F7 P3 F11 87.1(5) no
F7 P3 F12 91.2(5) no
F8 P3 F9 94.3(5) no
F8 P3 F10 95.7(6) no
F8 P3 F11 95.2(6) no
F8 P3 F12 92.3(6) no
F9 P3 F10 84.9(4) no
F9 P3 F11 166.7(5) no
F9 P3 F12 90.7(4) no
F10 P3 F11 84.9(5) no
F8A P3 F9A 84.3(5) no
F8A P3 F10A 91.7(6) no
F7A P3 F8A 175.9(6) no
F7A P3 F9A 92.5(6) no
F7A P3 F10A 91.0(6) no
F7A P3 F11A 95.5(6) no
F7A P3 F12A 86.5(6) no
F1 P2 F2 179.19(18) no
F1 P2 F3 90.56(15) no
F2 P2 F6 90.30(19) no
F3 P2 F4 89.27(16) no
F3 P2 F5 179.93(17) no
F3 P2 F6 91.22(16) no
F4 P2 F5 90.69(17) no
F4 P2 F6 179.46(18) no
F5 P2 F6 88.83(17) no
F2 P2 F5 89.70(15) no
F1 P2 F6 89.64(18) no
F1 P2 F4 90.1(2) no
F1 P2 F5 89.49(15) no
F2 P2 F3 90.25(15) no
F2 P2 F4 89.9(2) no
C1 N1 C2 111.4(3) no
C2 N1 C4 132.8(3) no
C1 N1 C4 115.7(3) no
C1 N2 C3 110.3(3) no
C3 N2 C9 124.4(4) no
C1 N2 C9 125.2(3) no
C4 N3 C8 115.9(3) no
Fe1 N3 C8 131.6(2) yes
Fe1 N3 C4 112.3(2) yes
C9 N4 C10 125.5(3) no
C9 N4 C11 124.3(3) no
C10 N4 C11 110.2(3) no
C10 N5 C13 115.4(3) no
C12 N5 C13 134.1(3) no
C10 N5 C12 110.3(3) no
Fe1 N6 C13 112.4(3) yes
Fe1 N6 C17 130.8(3) yes
C13 N6 C17 116.7(3) no
C18 N7 C19 107.5(3) no
C19 N7 C21 126.8(3) no
C18 N7 C21 125.7(3) no
Fe1 N8 C20 120.9(2) yes
Fe1 N8 C18 133.9(2) yes
C18 N8 C20 105.1(3) no
C21 N9 C25 115.7(4) no
C26 N10 C27 104.5(3) no
C28 N11 C29 127.0(4) no
C26 N11 C28 105.9(3) no
C26 N11 C29 126.8(4) no
C29 N12 C33 116.4(4) no
N1 C1 N2 104.6(3) no
Fe1 C1 N1 119.8(3) no
Fe1 C1 N2 135.6(3) no
N1 C2 C3 105.7(3) no
N2 C3 C2 107.9(4) no
N1 C4 N3 112.2(3) no
N1 C4 C5 123.9(3) no
N3 C4 C5 124.0(4) no
C4 C5 C6 117.7(4) no
C5 C6 C7 120.0(4) no
C6 C7 C8 118.4(4) no
N3 C8 C7 124.0(3) no
N2 C9 N4 111.8(3) no
Fe1 C10 N5 119.5(3) no
Fe1 C10 N4 135.2(3) no
N4 C10 N5 105.3(3) no
N4 C11 C12 107.9(4) no
N5 C12 C11 106.4(4) no
N6 C13 C14 123.7(4) no
N5 C13 N6 112.5(3) no
N5 C13 C14 123.8(4) no
C13 C14 C15 117.7(4) no
C14 C15 C16 120.4(4) no
C15 C16 C17 118.5(4) no
N6 C17 C16 122.9(4) no
N7 C18 C26 120.1(3) no
N7 C18 N8 110.5(3) no
N8 C18 C26 129.5(3) no
N7 C19 C20 106.4(3) no
N8 C20 C19 110.5(3) no
N7 C21 C22 120.1(3) no
N9 C21 C22 125.2(4) no
N7 C21 N9 114.7(3) no
C21 C22 C23 117.5(4) no
C22 C23 C24 118.8(5) no
C23 C24 C25 118.9(5) no
N9 C25 C24 123.9(5) no
N11 C26 C18 123.2(3) no
N10 C26 C18 124.7(3) no
N10 C26 N11 111.6(3) no
N10 C27 C28 111.2(4) no
N11 C28 C27 106.8(4) no
N12 C29 C30 124.0(4) no
N11 C29 N12 116.2(4) no
N11 C29 C30 119.8(4) no
C29 C30 C31 117.6(5) no
C30 C31 C32 120.3(5) no
C31 C32 C33 117.9(5) no
N12 C33 C32 123.8(5) no
N1 C2 H2 127.00 no
C3 C2 H2 127.00 no
C2 C3 H3 126.00 no
N2 C3 H3 126.00 no
C4 C5 H5 121.00 no
C6 C5 H5 121.00 no
C7 C6 H6 120.00 no
C5 C6 H6 120.00 no
C6 C7 H7 121.00 no
C8 C7 H7 121.00 no
N3 C8 H8 118.00 no
C7 C8 H8 118.00 no
N2 C9 H9B 109.00 no
N2 C9 H9A 109.00 no
H9A C9 H9B 108.00 no
N4 C9 H9A 109.00 no
N4 C9 H9B 109.00 no
N4 C11 H11 126.00 no
C12 C11 H11 126.00 no
C11 C12 H12 127.00 no
N5 C12 H12 127.00 no
C13 C14 H14 121.00 no
C15 C14 H14 121.00 no
C16 C15 H15 120.00 no
C14 C15 H15 120.00 no
C15 C16 H16 121.00 no
C17 C16 H16 121.00 no
N6 C17 H17 119.00 no
C16 C17 H17 118.00 no
C20 C19 H19 127.00 no
N7 C19 H19 127.00 no
N8 C20 H20 125.00 no
C19 C20 H20 125.00 no
C21 C22 H22 121.00 no
C23 C22 H22 121.00 no
C22 C23 H23 121.00 no
C24 C23 H23 121.00 no
C23 C24 H24 121.00 no
C25 C24 H24 121.00 no
N9 C25 H25 118.00 no
C24 C25 H25 118.00 no
N10 C27 H27 124.00 no
C28 C27 H27 124.00 no
N11 C28 H28 127.00 no
C27 C28 H28 127.00 no
C31 C30 H30 121.00 no
C29 C30 H30 121.00 no
C32 C31 H31 120.00 no
C30 C31 H31 120.00 no
C33 C32 H32 121.00 no
C31 C32 H32 121.00 no
N12 C33 H33 118.00 no
C32 C33 H33 118.00 no
P1 C34 H34C 109.00 no
H34A C34 H34B 109.00 no
P1 C34 H34A 109.00 no
P1 C34 H34B 109.00 no
H34A C34 H34C 110.00 no
H34B C34 H34C 110.00 no
P1 C34A H34F 109.00 no
P1 C34A H34D 109.00 no
P1 C34A H34E 109.00 no
H34E C34A H34F 110.00 no
H34D C34A H34F 109.00 no
H34D C34A H34E 110.00 no
P1 C35 H35C 109.00 no
P1 C35 H35B 109.00 no
H35B C35 H35C 110.00 no
H35A C35 H35B 109.00 no
H35A C35 H35C 109.00 no
P1 C35 H35A 109.00 no
P1 C35A H35D 109.00 no
P1 C35A H35E 109.00 no
P1 C35A H35F 109.00 no
H35D C35A H35E 109.00 no
H35E C35A H35F 109.00 no
H35D C35A H35F 110.00 no
P1 C36 H36C 109.00 no
H36A C36 H36B 109.00 no
P1 C36 H36B 109.00 no
H36B C36 H36C 110.00 no
H36A C36 H36C 109.00 no
P1 C36 H36A 109.00 no
H36E C36A H36F 110.00 no
P1 C36A H36D 109.00 no
P1 C36A H36E 109.00 no
P1 C36A H36F 109.00 no
H36D C36A H36E 109.00 no
H36D C36A H36F 110.00 no

loop_
_geom_bond_atom_site_label_1
_geom_bond_atom_site_label_2
_geom_bond_distance
_geom_bond_publ_flag
Fe1 P1 2.2179(13) yes
Fe1 N3 2.080(3) yes
Fe1 N6 2.067(3) yes
Fe1 N8 2.047(3) yes
Fe1 C1 1.818(4) yes
Fe1 C10 1.812(4) yes
P1 C34 1.813(9) no
P1 C35 1.863(9) no
P1 C36 1.697(10) no
P1 C34A 1.732(14) no
P1 C35A 1.854(15) no
P1 C36A 1.954(14) no
P3 F7A 1.454(10) no
P3 F7 1.623(9) no
P3 F8 1.536(11) no
P3 F9 1.641(7) no
P3 F10 1.669(9) no
P3 F11 1.532(9) no
P3 F12 1.458(9) no
P3 F10A 1.528(11) no
P3 F8A 1.632(11) no
P3 F9A 1.602(7) no
P3 F11A 1.575(10) no
P3 F12A 1.521(15) no
P2 F3 1.584(2) no
P2 F1 1.583(3) no
P2 F2 1.582(3) no
P2 F6 1.575(3) no
P2 F4 1.574(3) no
P2 F5 1.603(3) no
N1 C1 1.354(5) no
N1 C4 1.403(5) no
N1 C2 1.398(5) no
N2 C3 1.395(5) no
N2 C9 1.456(5) no
N2 C1 1.351(5) no
N3 C4 1.357(4) no
N3 C8 1.348(5) no
N4 C9 1.462(5) no
N4 C11 1.395(5) no
N4 C10 1.355(5) no
N5 C12 1.404(6) no
N5 C10 1.365(5) no
N5 C13 1.398(6) no
N6 C17 1.348(5) no
N6 C13 1.359(5) no
N7 C21 1.443(4) no
N7 C19 1.366(5) no
N7 C18 1.366(4) no
N8 C18 1.330(4) no
N8 C20 1.385(4) no
N9 C21 1.312(5) no
N9 C25 1.345(6) no
N10 C26 1.321(5) no
N10 C27 1.381(6) no
N11 C29 1.428(5) no
N11 C26 1.375(5) no
N11 C28 1.374(6) no
N12 C29 1.336(6) no
N12 C33 1.351(6) no
C2 C3 1.332(6) no
C4 C5 1.384(6) no
C5 C6 1.380(6) no
C6 C7 1.377(6) no
C7 C8 1.378(6) no
C11 C12 1.337(6) no
C13 C14 1.386(5) no
C14 C15 1.369(7) no
C15 C16 1.381(7) no
C16 C17 1.384(5) no
C18 C26 1.458(5) no
C19 C20 1.345(5) no
C21 C22 1.367(5) no
C22 C23 1.386(6) no
C23 C24 1.361(7) no
C24 C25 1.358(7) no
C27 C28 1.334(7) no
C29 C30 1.359(7) no
C30 C31 1.378(9) no
C31 C32 1.368(8) no
C32 C33 1.355(8) no
C2 H2 0.9500 no
C3 H3 0.9500 no
C5 H5 0.9500 no
C6 H6 0.9500 no
C7 H7 0.9500 no
C8 H8 0.9500 no
C9 H9A 0.9900 no
C9 H9B 0.9900 no
C11 H11 0.9500 no
C12 H12 0.9500 no
C14 H14 0.9500 no
C15 H15 0.9500 no
C16 H16 0.9500 no
C17 H17 0.9500 no
C19 H19 0.9500 no
C20 H20 0.9500 no
C22 H22 0.9500 no
C23 H23 0.9500 no
C24 H24 0.9500 no
C25 H25 0.9500 no
C27 H27 0.9500 no
C28 H28 0.9500 no
C30 H30 0.9500 no
C31 H31 0.9500 no
C32 H32 0.9500 no
C33 H33 0.9500 no
C34 H34B 0.9800 no
C34 H34A 0.9800 no
C34 H34C 0.9800 no
C34A H34D 0.9800 no
C34A H34E 0.9800 no
C34A H34F 0.9800 no
C35 H35C 0.9800 no
C35 H35B 0.9800 no
C35 H35A 0.9800 no
C35A H35F 0.9800 no
C35A H35E 0.9800 no
C35A H35D 0.9800 no
C36 H36C 0.9800 no
C36 H36B 0.9800 no
C36 H36A 0.9800 no
C36A H36D 0.9800 no
C36A H36E 0.9800 no
C36A H36F 0.9800 no

loop_
_geom_torsion_atom_site_label_1
_geom_torsion_atom_site_label_2
_geom_torsion_atom_site_label_3
_geom_torsion_atom_site_label_4
_geom_torsion
_geom_torsion_publ_flag
N3 Fe1 P1 C34 -55.4(4) no
N6 Fe1 P1 C34 -169.4(4) no
C1 Fe1 P1 C34 24.3(4) no
C10 Fe1 P1 C34 110.5(4) no
N3 Fe1 P1 C35 -168.5(3) no
N6 Fe1 P1 C35 77.4(3) no
C1 Fe1 P1 C35 -88.9(3) no
C10 Fe1 P1 C35 -2.7(3) no
N3 Fe1 P1 C36 70.8(5) no
N6 Fe1 P1 C36 -43.3(5) no
C1 Fe1 P1 C36 150.4(5) no
C10 Fe1 P1 C36 -123.4(5) no
N8 Fe1 C10 N5 -82.7(3) no
C1 Fe1 C10 N5 -176.5(3) no
C1 Fe1 N8 C20 -127.3(3) no
P1 Fe1 N3 C4 97.4(2) no
N6 Fe1 N3 C4 -173.1(2) no
N8 Fe1 N3 C4 -89.5(2) no
C1 Fe1 N3 C4 5.6(3) no
P1 Fe1 N3 C8 -87.6(3) no
N6 Fe1 N3 C8 1.9(4) no
N8 Fe1 N3 C8 85.5(3) no
C1 Fe1 N3 C8 -179.5(3) no
N3 Fe1 N8 C18 129.7(3) no
N6 Fe1 N8 C18 -115.8(3) no
C1 Fe1 N8 C18 50.4(3) no
C10 Fe1 N8 C18 -36.2(3) no
N3 Fe1 N8 C20 -48.1(3) no
N6 Fe1 N8 C20 66.5(3) no
N6 Fe1 C10 N5 2.0(3) no
P1 Fe1 C1 N2 87.4(4) no
N3 Fe1 C1 N2 177.0(4) no
P1 Fe1 N6 C13 -90.6(3) no
N3 Fe1 N6 C13 179.7(3) no
N8 Fe1 N6 C13 96.4(3) no
C10 Fe1 N6 C13 -0.9(3) no
P1 Fe1 N6 C17 88.9(3) no
N3 Fe1 N6 C17 -0.9(4) no
C10 Fe1 N6 C17 178.6(4) no
P1 Fe1 C10 N4 -85.8(4) no
N6 Fe1 C10 N4 -175.5(4) no
N8 Fe1 C10 N4 99.8(4) no
C1 Fe1 C10 N4 6.0(4) no
P1 Fe1 C10 N5 91.6(3) no
C10 Fe1 C1 N1 177.1(3) no
C10 Fe1 N8 C20 146.0(3) no
N8 Fe1 N6 C17 -84.1(3) no
C10 Fe1 C1 N2 -2.1(4) no
N8 Fe1 C1 N1 80.9(3) no
N8 Fe1 C1 N2 -98.3(4) no
P1 Fe1 C1 N1 -93.4(3) no
N3 Fe1 C1 N1 -3.8(3) no
C4 N1 C1 Fe1 1.4(5) no
C4 N1 C2 C3 179.1(4) no
C4 N1 C1 N2 -179.2(3) no
C2 N1 C4 C5 4.1(7) no
C1 N1 C2 C3 -0.1(5) no
C2 N1 C1 N2 0.2(4) no
C1 N1 C4 C5 -176.8(4) no
C2 N1 C4 N3 -175.6(4) no
C2 N1 C1 Fe1 -179.3(3) no
C1 N1 C4 N3 3.5(5) no
C3 N2 C1 N1 -0.2(4) no
C3 N2 C1 Fe1 179.1(3) no
C9 N2 C3 C2 -176.9(4) no
C3 N2 C9 N4 -176.5(4) no
C9 N2 C1 N1 176.8(3) no
C1 N2 C3 C2 0.2(5) no
C1 N2 C9 N4 6.9(5) no
C9 N2 C1 Fe1 -3.9(6) no
Fe1 N3 C4 N1 -6.2(4) no
Fe1 N3 C4 C5 174.2(3) no
C8 N3 C4 N1 178.0(3) no
C8 N3 C4 C5 -1.7(5) no
Fe1 N3 C8 C7 -174.3(3) no
C4 N3 C8 C7 0.6(5) no
C10 N4 C9 N2 -3.4(5) no
C9 N4 C10 N5 178.2(3) no
C11 N4 C10 Fe1 177.9(3) no
C11 N4 C10 N5 0.2(4) no
C10 N4 C11 C12 0.1(5) no
C11 N4 C9 N2 174.4(4) no
C9 N4 C10 Fe1 -4.1(6) no
C9 N4 C11 C12 -177.9(4) no
C13 N5 C10 Fe1 -2.9(5) no
C12 N5 C10 N4 -0.4(4) no
C13 N5 C10 N4 175.3(3) no
C12 N5 C10 Fe1 -178.6(3) no
C13 N5 C12 C11 -174.1(4) no
C10 N5 C13 N6 1.9(5) no
C10 N5 C12 C11 0.5(5) no
C12 N5 C13 C14 -2.0(7) no
C12 N5 C13 N6 176.3(4) no
C10 N5 C13 C14 -176.3(4) no
Fe1 N6 C13 C14 177.9(3) no
C17 N6 C13 N5 -179.9(3) no
C17 N6 C13 C14 -1.6(6) no
Fe1 N6 C13 N5 -0.4(4) no
C13 N6 C17 C16 0.8(6) no
Fe1 N6 C17 C16 -178.6(3) no
C18 N7 C21 N9 -120.2(4) no
C18 N7 C21 C22 60.7(5) no
C18 N7 C19 C20 -1.2(4) no
C19 N7 C18 C26 -178.0(3) no
C21 N7 C19 C20 179.0(3) no
C19 N7 C21 N9 59.6(5) no
C19 N7 C21 C22 -119.5(4) no
C19 N7 C18 N8 0.6(4) no
C21 N7 C18 N8 -179.6(3) no
C21 N7 C18 C26 1.9(5) no
C20 N8 C18 C26 178.6(3) no
Fe1 N8 C18 C26 0.6(6) no
Fe1 N8 C20 C19 177.4(2) no
C20 N8 C18 N7 0.2(4) no
Fe1 N8 C18 N7 -177.8(2) no
C18 N8 C20 C19 -1.0(4) no
C25 N9 C21 C22 -0.8(6) no
C25 N9 C21 N7 -179.9(4) no
C21 N9 C25 C24 -0.8(7) no
C26 N10 C27 C28 -1.4(5) no
C27 N10 C26 N11 1.1(4) no
C27 N10 C26 C18 173.3(4) no
C26 N11 C29 N12 35.1(5) no
C28 N11 C26 N10 -0.4(5) no
C28 N11 C26 C18 -172.8(4) no
C26 N11 C28 C27 -0.5(5) no
C29 N11 C28 C27 -174.8(4) no
C26 N11 C29 C30 -144.1(5) no
C28 N11 C29 N12 -151.7(4) no
C28 N11 C29 C30 29.1(7) no
C29 N11 C26 C18 1.6(6) no
C29 N11 C26 N10 173.9(4) no
C33 N12 C29 C30 1.0(6) no
C33 N12 C29 N11 -178.2(3) no
C29 N12 C33 C32 -1.6(6) no
N1 C2 C3 N2 -0.1(5) no
N1 C4 C5 C6 -178.4(4) no
N3 C4 C5 C6 1.2(6) no
C4 C5 C6 C7 0.4(6) no
C5 C6 C7 C8 -1.4(6) no
C6 C7 C8 N3 0.9(6) no
N4 C11 C12 N5 -0.4(5) no
N5 C13 C14 C15 179.4(4) no
N6 C13 C14 C15 1.4(7) no
C13 C14 C15 C16 -0.2(7) no
C14 C15 C16 C17 -0.6(7) no
C15 C16 C17 N6 0.3(7) no
N7 C18 C26 N10 -103.1(4) no
N7 C18 C26 N11 68.2(5) no
N8 C18 C26 N10 78.6(5) no
N8 C18 C26 N11 -110.0(4) no
N7 C19 C20 N8 1.3(4) no
N7 C21 C22 C23 -180.0(4) no
N9 C21 C22 C23 1.0(6) no
C21 C22 C23 C24 0.4(6) no
C22 C23 C24 C25 -1.8(7) no
C23 C24 C25 N9 2.1(8) no
N10 C27 C28 N11 1.2(6) no
N11 C29 C30 C31 179.4(5) no
N12 C29 C30 C31 0.3(8) no
C29 C30 C31 C32 -1.0(9) no
C30 C31 C32 C33 0.5(9) no
C31 C32 C33 N12 0.8(8) no
